data_2212622
loop_
_publ_author_name
'Han, Feng'
'Wan, Rong'
'Zhang, Jin-Jun'
'Wu, Wen-Yuan'
'Wang, Jin-Tang'

_publ_section_title
;
 <i>rac</i>-Diethyl
 {[5-(4-fluorophenyl)-1,3,4-thiadiazol-2-ylamino](phenyl)methyl}phosphonate
;
_journal_coeditor_code KP2082
_journal_issue 3
_journal_name_full 'Acta Crystallographica Section E'
_journal_page_first o1304
_journal_page_last o1305
_journal_paper_doi 10.1107/S1600536807006629
_journal_volume 63
_journal_year 2007
_chemical_formula_iupac 'C19 H21 F N3 O3 P S'
_chemical_formula_moiety 'C19 H21 F N3 O3 P S'
_chemical_formula_sum 'C19 H21 F N3 O3 P S'
_chemical_formula_weight 421.42
_chemical_melting_point 454
_chemical_name_systematic
;
rac-Diethyl
{[5-(4-fluorophenyl)-1,3,4-thiadiazol-2-ylamino](phenyl)methyl}phosphonate
;
_space_group_IT_number 14
_symmetry_cell_setting monoclinic
_symmetry_space_group_name_Hall '-P 2ybc'
_symmetry_space_group_name_H-M 'P 1 21/c 1'
_atom_sites_solution_hydrogens geom
_atom_sites_solution_primary direct
_atom_sites_solution_secondary difmap
_audit_creation_method SHELXL-97
_cell_angle_alpha 90.00
_cell_angle_beta 104.17(3)
_cell_angle_gamma 90.00
_cell_formula_units_Z 4
_cell_length_a 9.874(2)
_cell_length_b 15.415(3)
_cell_length_c 14.412(3)
_cell_measurement_reflns_used 25
_cell_measurement_temperature 298(2)
_cell_measurement_theta_max 12
_cell_measurement_theta_min 9
_cell_volume 2126.9(8)
_computing_cell_refinement 'CAD-4 Software'
_computing_data_collection 'CAD-4 Software (Enraf--Nonius, 1989)'
_computing_data_reduction 'XCAD4 (Harms & Wocadlo, 1995)'
_computing_molecular_graphics 'SHELXTL (Siemens, 1996)'
_computing_publication_material SHELXL97
_computing_structure_refinement 'SHELXL97 (Sheldrick, 1997)'
_computing_structure_solution 'SHELXS97 (Sheldrick, 1997)'
_diffrn_ambient_temperature 298(2)
_diffrn_measured_fraction_theta_full 0.998
_diffrn_measured_fraction_theta_max 0.998
_diffrn_measurement_device_type 'Enraf--Nonius CAD-4'
_diffrn_measurement_method \w/2\q
_diffrn_radiation_monochromator graphite
_diffrn_radiation_source 'fine-focus sealed tube'
_diffrn_radiation_type MoK\a
_diffrn_radiation_wavelength 0.71073
_diffrn_reflns_av_R_equivalents 0.0201
_diffrn_reflns_av_sigmaI/netI 0.0828
_diffrn_reflns_limit_h_max 11
_diffrn_reflns_limit_h_min -12
_diffrn_reflns_limit_k_max 18
_diffrn_reflns_limit_k_min 0
_diffrn_reflns_limit_l_max 17
_diffrn_reflns_limit_l_min 0
_diffrn_reflns_number 4178
_diffrn_reflns_theta_full 25.97
_diffrn_reflns_theta_max 25.97
_diffrn_reflns_theta_min 1.97
_diffrn_standards_decay_% 0
_diffrn_standards_interval_count 200
_diffrn_standards_interval_time 120
_diffrn_standards_number 3
_exptl_absorpt_coefficient_mu 0.260
_exptl_absorpt_correction_T_max 0.9745
_exptl_absorpt_correction_T_min 0.9424
_exptl_absorpt_correction_type psi-scan
_exptl_absorpt_process_details '(North <i>et al.</i>,  1968)'
_exptl_crystal_colour colourless
_exptl_crystal_density_diffrn 1.316
_exptl_crystal_density_method 'not measured'
_exptl_crystal_description block
_exptl_crystal_F_000 880
_exptl_crystal_size_max 0.30
_exptl_crystal_size_mid 0.10
_exptl_crystal_size_min 0.10
_refine_diff_density_max 0.532
_refine_diff_density_min -0.768
_refine_ls_extinction_method none
_refine_ls_goodness_of_fit_ref 1.060
_refine_ls_hydrogen_treatment constr
_refine_ls_matrix_type full
_refine_ls_number_parameters 247
_refine_ls_number_reflns 4155
_refine_ls_number_restraints 51
_refine_ls_restrained_S_all 1.090
_refine_ls_R_factor_all 0.1535
_refine_ls_R_factor_gt 0.0801
_refine_ls_shift/su_max 0.000
_refine_ls_shift/su_mean 0.000
_refine_ls_structure_factor_coef Fsqd
_refine_ls_weighting_details 'calc w=1/[\s^2^(Fo^2^)+(0.08P)^2^+1P] where P=(Fo^2^+2Fc^2^)/3'
_refine_ls_weighting_scheme calc
_refine_ls_wR_factor_gt 0.1817
_refine_ls_wR_factor_ref 0.2122
_reflns_number_gt 2081
_reflns_number_total 4155
_reflns_threshold_expression I>2\s(I)
_cod_data_source_file kp2082.cif
_cod_data_source_block I
_cod_original_sg_symbol_H-M 'P 21/c'
_cod_database_code 2212622
_cod_database_fobs_code 2212622

loop_
_symmetry_equiv_pos_as_xyz
'x, y, z'
'-x, y+1/2, -z+1/2'
'-x, -y, -z'
'x, -y-1/2, z-1/2'

loop_
_atom_site_type_symbol
_atom_site_label
_atom_site_fract_x
_atom_site_fract_y
_atom_site_fract_z
_atom_site_U_iso_or_equiv
_atom_site_adp_type
_atom_site_calc_flag
_atom_site_refinement_flags
_atom_site_occupancy
S S 0.74034(14) 0.20363(10) 0.52107(9) 0.0569(4) Uani d . 1
P P 0.87932(16) -0.04792(11) 0.32013(10) 0.0590(4) Uani d . 1
F F 0.3034(4) 0.5008(3) 0.6181(3) 0.1004(13) Uani d . 1
O O1 0.7216(4) -0.0753(3) 0.3006(3) 0.0851(14) Uani d . 1
O O2 0.9733(4) -0.0814(3) 0.4072(2) 0.0720(12) Uani d . 1
O O3 0.9128(4) -0.0728(3) 0.2245(2) 0.0639(11) Uani d . 1
N N1 0.8471(4) 0.0969(3) 0.4092(3) 0.0627(13) Uani d . 1
H H1A 0.8918 0.0724 0.4614 0.075 Uiso calc R 1
N N2 0.6707(5) 0.1941(3) 0.3382(3) 0.0635(13) Uani d . 1
N N3 0.5845(5) 0.2561(3) 0.3636(3) 0.0648(13) Uani d . 1
C C1 0.5256(4) -0.0694(3) 0.3678(6) 0.131 Uani d D 1
H H1B 0.4862 -0.0954 0.4158 0.196 Uiso calc R 1
H H1C 0.4622 -0.0764 0.3061 0.196 Uiso calc R 1
H H1D 0.5411 -0.0087 0.3813 0.196 Uiso calc R 1
C C2 0.6572(4) -0.1111(3) 0.3681(6) 0.122(3) Uani d D 1
H H2C 0.7195 -0.1057 0.4313 0.146 Uiso calc R 1
H H2D 0.6409 -0.1724 0.3547 0.146 Uiso calc R 1
C C3 1.0374(5) -0.1338(3) 0.1174(6) 0.128(3) Uani d D 1
H H3B 1.1262 -0.1565 0.1131 0.191 Uiso calc R 1
H H3C 1.0145 -0.0842 0.0762 0.191 Uiso calc R 1
H H3D 0.9669 -0.1775 0.0979 0.191 Uiso calc R 1
C C4 1.0447(5) -0.1077(3) 0.2177(5) 0.113(3) Uani d D 1
H H4A 1.0681 -0.1576 0.2595 0.135 Uiso calc R 1
H H4B 1.1173 -0.0644 0.2381 0.135 Uiso calc R 1
C C5 0.8710(4) 0.0687(4) 0.3192(3) 0.0648(14) Uani d . 1
H H5A 0.7886 0.0854 0.2692 0.066 Uiso calc R 1
C C6 0.9971(4) 0.1109(3) 0.2944(4) 0.0621(15) Uani d DU 1
C C7 0.9944(4) 0.1403(3) 0.2056(5) 0.0842(19) Uani d U 1
H H7A 0.9128 0.1347 0.1574 0.101 Uiso calc R 1
C C8 1.1099(5) 0.1786(3) 0.1846(6) 0.111(3) Uani d U 1
H H8A 1.1065 0.1973 0.1227 0.134 Uiso calc R 1
C C9 1.2285(5) 0.1887(2) 0.2550(6) 0.104(2) Uani d U 1
H H9A 1.3050 0.2168 0.2418 0.125 Uiso calc R 1
C C10 1.2364(5) 0.1584(3) 0.3437(6) 0.110(3) Uani d U 1
H H10A 1.3192 0.1639 0.3909 0.132 Uiso calc R 1
C C11 1.1235(4) 0.1198(3) 0.3646(5) 0.096(2) Uani d DU 1
H H11A 1.1299 0.0991 0.4261 0.115 Uiso calc R 1
C C12 0.7554(4) 0.1615(3) 0.4131(3) 0.0483(12) Uani d . 1
C C13 0.6049(4) 0.2676(3) 0.4542(4) 0.0513(13) Uani d . 1
C C14 0.5259(4) 0.3281(4) 0.4984(4) 0.0517(13) Uani d . 1
C C15 0.5539(4) 0.3377(4) 0.5972(4) 0.0604(15) Uani d . 1
H H15A 0.6239 0.3046 0.6363 0.072 Uiso calc R 1
C C16 0.4796(3) 0.3954(4) 0.6376(4) 0.0701(17) Uani d . 1
H H16A 0.4991 0.4024 0.7036 0.084 Uiso calc R 1
C C17 0.3751(3) 0.4429(4) 0.5779(4) 0.0670(16) Uani d . 1
C C18 0.3443(3) 0.4346(4) 0.4820(4) 0.0710(17) Uani d . 1
H H18A 0.2728 0.4672 0.4437 0.085 Uiso calc R 1
C C19 0.4197(4) 0.3774(4) 0.4416(4) 0.0640(15) Uani d . 1
H H19A 0.3995 0.3716 0.3754 0.077 Uiso calc R 1

loop_
_atom_site_aniso_label
_atom_site_aniso_U_11
_atom_site_aniso_U_22
_atom_site_aniso_U_33
_atom_site_aniso_U_12
_atom_site_aniso_U_13
_atom_site_aniso_U_23
S 0.0570(8) 0.0716(10) 0.0407(7) 0.0149(7) 0.0094(6) 0.0011(7)
P 0.0597(9) 0.0697(10) 0.0459(8) -0.0019(8) 0.0097(7) -0.0045(7)
F 0.094(3) 0.113(3) 0.097(3) 0.045(2) 0.029(2) -0.011(2)
O1 0.067(3) 0.122(4) 0.067(3) -0.036(3) 0.019(2) -0.001(3)
O2 0.091(3) 0.071(3) 0.047(2) 0.010(2) 0.004(2) -0.0006(19)
O3 0.073(2) 0.082(3) 0.047(2) 0.009(2) 0.0134(18) -0.0111(19)
N1 0.060(3) 0.084(3) 0.041(2) 0.020(3) 0.006(2) -0.006(2)
N2 0.062(3) 0.079(3) 0.044(2) 0.014(3) 0.001(2) -0.009(2)
N3 0.059(3) 0.084(4) 0.045(3) 0.017(3) 0.000(2) -0.009(2)
C1 0.092(6) 0.109(3) 0.101(7) 0.005(6) 0.044(5) 0.029(6)
C2 0.092(6) 0.109(8) 0.102(7) 0.005(6) 0.044(5) 0.029(6)
C3 0.119(7) 0.130(8) 0.122(8) 0.012(6) 0.068(6) -0.035(6)
C4 0.099(6) 0.139(8) 0.082(5) 0.041(6) 0.025(4) -0.005(5)
C5 0.059(3) 0.080(4) 0.053(3) 0.006(3) 0.007(2) -0.005(3)
C6 0.078(3) 0.069(4) 0.070(3) 0.004(3) 0.017(3) -0.005(3)
C7 0.088(4) 0.089(5) 0.081(4) 0.002(4) 0.031(3) 0.010(4)
C8 0.108(5) 0.106(6) 0.100(5) -0.012(5) 0.044(4) 0.020(5)
C9 0.101(5) 0.098(5) 0.125(5) -0.020(4) 0.050(4) 0.001(5)
C10 0.085(4) 0.129(6) 0.115(5) -0.028(4) 0.024(4) 0.005(5)
C11 0.080(4) 0.116(5) 0.087(4) -0.027(4) 0.012(3) 0.010(4)
C12 0.041(3) 0.059(3) 0.043(3) 0.000(3) 0.007(2) -0.003(2)
C13 0.041(3) 0.060(3) 0.049(3) -0.001(3) 0.003(2) -0.004(3)
C14 0.040(3) 0.059(3) 0.053(3) 0.000(3) 0.006(2) -0.001(3)
C15 0.054(3) 0.079(4) 0.049(3) 0.008(3) 0.014(3) -0.001(3)
C16 0.072(4) 0.084(5) 0.055(3) 0.015(4) 0.016(3) -0.006(3)
C17 0.064(4) 0.074(4) 0.066(4) 0.014(3) 0.022(3) -0.009(3)
C18 0.050(3) 0.084(5) 0.072(4) 0.012(3) 0.001(3) 0.005(3)
C19 0.062(3) 0.075(4) 0.050(3) 0.010(3) 0.005(3) -0.005(3)

loop_
_atom_type_symbol
_atom_type_description
_atom_type_scat_dispersion_real
_atom_type_scat_dispersion_imag
_atom_type_scat_source
C C 0.0033 0.0016 'International Tables Vol C Tables 4.2.6.8 and 6.1.1.4'
H H 0.0000 0.0000 'International Tables Vol C Tables 4.2.6.8 and 6.1.1.4'
N N 0.0061 0.0033 'International Tables Vol C Tables 4.2.6.8 and 6.1.1.4'
O O 0.0106 0.0060 'International Tables Vol C Tables 4.2.6.8 and 6.1.1.4'
F F 0.0171 0.0103 'International Tables Vol C Tables 4.2.6.8 and 6.1.1.4'
P P 0.1023 0.0942 'International Tables Vol C Tables 4.2.6.8 and 6.1.1.4'
S S 0.1246 0.1234 'International Tables Vol C Tables 4.2.6.8 and 6.1.1.4'

loop_
_geom_angle_atom_site_label_1
_geom_angle_atom_site_label_2
_geom_angle_atom_site_label_3
_geom_angle
_geom_angle_publ_flag
C12 S C13 86.5(2) yes
O2 P O3 116.7(2) yes
O2 P O1 116.9(3) yes
O3 P O1 101.1(2) yes
O2 P C5 112.2(2) yes
O3 P C5 105.2(2) yes
O1 P C5 103.0(3) yes
C2 O1 P 125.5(5) yes
C4 O3 P 123.4(4) yes
C12 N1 C5 121.1(4) ?
C12 N1 H1A 119.5 ?
C5 N1 H1A 119.5 ?
C12 N2 N3 111.2(4) ?
C13 N3 N2 114.2(4) ?
C2 C1 H1B 109.5 ?
C2 C1 H1C 109.5 ?
H1B C1 H1C 109.5 ?
C2 C1 H1D 109.5 ?
H1B C1 H1D 109.5 ?
H1C C1 H1D 109.5 ?
O1 C2 C1 112.6(7) ?
O1 C2 H2C 109.1 ?
C1 C2 H2C 109.1 ?
O1 C2 H2D 109.1 ?
C1 C2 H2D 109.1 ?
H2C C2 H2D 107.8 ?
C4 C3 H3B 109.5 ?
C4 C3 H3C 109.5 ?
H3B C3 H3C 109.5 ?
C4 C3 H3D 109.5 ?
H3B C3 H3D 109.5 ?
H3C C3 H3D 109.5 ?
O3 C4 C3 109.8(6) ?
O3 C4 H4A 109.7 ?
C3 C4 H4A 109.7 ?
O3 C4 H4B 109.7 ?
C3 C4 H4B 109.7 ?
H4A C4 H4B 108.2 ?
N1 C5 C6 114.0(4) ?
N1 C5 P 108.2(4) ?
C6 C5 P 112.9(4) ?
N1 C5 H5A 107.1 ?
C6 C5 H5A 107.1 ?
P C5 H5A 107.1 ?
C7 C6 C11 117.1(6) ?
C7 C6 C5 122.6(5) ?
C11 C6 C5 120.3(5) ?
C6 C7 C8 121.6(7) ?
C6 C7 H7A 119.2 ?
C8 C7 H7A 119.2 ?
C9 C8 C7 119.5(8) ?
C9 C8 H8A 120.3 ?
C7 C8 H8A 120.3 ?
C10 C9 C8 120.7(8) ?
C10 C9 H9A 119.7 ?
C8 C9 H9A 119.7 ?
C9 C10 C11 120.1(8) ?
C9 C10 H10A 120.0 ?
C11 C10 H10A 120.0 ?
C10 C11 C6 120.9(7) ?
C10 C11 H11A 119.5 ?
C6 C11 H11A 119.5 ?
N2 C12 N1 123.6(5) yes
N2 C12 S 115.1(4) yes
N1 C12 S 121.3(4) ?
N3 C13 C14 124.4(5) yes
N3 C13 S 113.0(4) yes
C14 C13 S 122.6(4) ?
C19 C14 C15 118.6(5) ?
C19 C14 C13 120.0(5) ?
C15 C14 C13 121.4(5) ?
C16 C15 C14 120.7(5) ?
C16 C15 H15A 119.6 ?
C14 C15 H15A 119.6 ?
C15 C16 C17 118.4(5) ?
C15 C16 H16A 120.8 ?
C17 C16 H16A 120.8 ?
C18 C17 F 119.4(6) ?
C18 C17 C16 122.4(5) ?
F C17 C16 118.2(5) ?
C17 C18 C19 119.1(5) ?
C17 C18 H18A 120.5 ?
C19 C18 H18A 120.5 ?
C18 C19 C14 120.8(5) ?
C18 C19 H19A 119.6 ?
C14 C19 H19A 119.6 ?

loop_
_geom_bond_atom_site_label_1
_geom_bond_atom_site_label_2
_geom_bond_distance
_geom_bond_publ_flag
S C12 1.726(5) yes
S C13 1.749(5) yes
P O2 1.460(4) yes
P O3 1.542(4) yes
P O1 1.571(4) yes
P C5 1.800(6) ?
F C17 1.355(6) yes
O1 C2 1.399(8) ?
O3 C4 1.435(7) ?
N1 C12 1.355(6) ?
N1 C5 1.441(6) ?
N1 H1A 0.8600 ?
N2 C12 1.294(6) ?
N2 N3 1.387(6) ?
N3 C13 1.285(6) ?
C1 C2 1.449(7) ?
C1 H1B 0.9600 ?
C1 H1C 0.9600 ?
C1 H1D 0.9600 ?
C2 H2C 0.9700 ?
C2 H2D 0.9700 ?
C3 C4 1.486(7) ?
C3 H3B 0.9600 ?
C3 H3C 0.9600 ?
C3 H3D 0.9600 ?
C4 H4A 0.9700 ?
C4 H4B 0.9700 ?
C5 C6 1.523(7) ?
C5 H5A 0.9800 ?
C6 C7 1.352(8) ?
C6 C11 1.408(6) ?
C7 C8 1.382(9) ?
C7 H7A 0.9300 ?
C8 C9 1.358(10) ?
C8 H8A 0.9300 ?
C9 C10 1.345(10) ?
C9 H9A 0.9300 ?
C10 C11 1.361(9) ?
C10 H10A 0.9300 ?
C11 H11A 0.9300 ?
C13 C14 1.459(7) ?
C14 C19 1.387(7) ?
C14 C15 1.390(7) ?
C15 C16 1.369(7) ?
C15 H15A 0.9300 ?
C16 C17 1.381(8) ?
C16 H16A 0.9300 ?
C17 C18 1.346(8) ?
C18 C19 1.373(8) ?
C18 H18A 0.9300 ?
C19 H19A 0.9300 ?

loop_
_geom_hbond_atom_site_label_D
_geom_hbond_atom_site_label_H
_geom_hbond_atom_site_label_A
_geom_hbond_site_symmetry_A
_geom_hbond_distance_DH
_geom_hbond_distance_HA
_geom_hbond_distance_DA
_geom_hbond_angle_DHA
_geom_hbond_publ_flag
N1 H1A O2 3_756 0.86 2.04 2.812(5) 150 yes
C5 H5A N2 . 0.98 2.39 2.826(7) 106 yes
C15 H15A S . 0.93 2.73 3.139(6) 108 yes
C3 H3B Cg1 2_745 0.96 2.91 3.818(9) 158 yes

loop_
_geom_torsion_atom_site_label_1
_geom_torsion_atom_site_label_2
_geom_torsion_atom_site_label_3
_geom_torsion_atom_site_label_4
_geom_torsion
O2 P O1 C2 15.9(7)
O3 P O1 C2 143.8(6)
C5 P O1 C2 -107.6(6)
O2 P O3 C4 -15.5(6)
O1 P O3 C4 -143.4(6)
C5 P O3 C4 109.6(6)
C12 N2 N3 C13 -0.7(7)
P O1 C2 C1 132.5(7)
P O3 C4 C3 173.7(5)
C12 N1 C5 C6 95.9(6)
C12 N1 C5 P -137.7(4)
O2 P C5 N1 -49.1(4)
O3 P C5 N1 -177.0(3)
O1 P C5 N1 77.5(4)
O2 P C5 C6 77.9(4)
O3 P C5 C6 -49.9(4)
O1 P C5 C6 -155.5(4)
N1 C5 C6 C7 -136.9(6)
P C5 C6 C7 99.1(6)
N1 C5 C6 C11 43.7(8)
P C5 C6 C11 -80.2(6)
C11 C6 C7 C8 -0.8(10)
C5 C6 C7 C8 179.8(6)
C6 C7 C8 C9 -1.3(12)
C7 C8 C9 C10 2.9(13)
C8 C9 C10 C11 -2.2(14)
C9 C10 C11 C6 0.0(13)
C7 C6 C11 C10 1.5(11)
C5 C6 C11 C10 -179.1(7)
N3 N2 C12 N1 177.2(5)
N3 N2 C12 S -0.8(6)
C5 N1 C12 N2 9.4(8)
C5 N1 C12 S -172.8(4)
C13 S C12 N2 1.4(4)
C13 S C12 N1 -176.6(5)
N2 N3 C13 C14 -179.0(5)
N2 N3 C13 S 1.8(6)
C12 S C13 N3 -1.8(4)
C12 S C13 C14 178.9(5)
N3 C13 C14 C19 0.6(8)
S C13 C14 C19 179.8(4)
N3 C13 C14 C15 -179.6(5)
S C13 C14 C15 -0.4(7)
C19 C14 C15 C16 -0.8(8)
C13 C14 C15 C16 179.4(5)
C14 C15 C16 C17 0.8(9)
C15 C16 C17 C18 -0.2(10)
C15 C16 C17 F -179.0(5)
F C17 C18 C19 178.3(5)
C16 C17 C18 C19 -0.4(10)
C17 C18 C19 C14 0.4(9)
C15 C14 C19 C18 0.2(8)
C13 C14 C19 C18 180.0(5)
